data_4025452
loop_
_publ_author_name
'Masatoshi Tanimura'
'Nobuko Watanabe'
'Hisako K. Ijuin'
'Masakatsu Matsumoto'

_publ_contact_author_email matsumo-chem@kanagawa-u.ac.jp
_publ_contact_author_fax 81(463)589684
_publ_contact_author_name 'Professor Masakatsu Matsumoto'
_publ_contact_author_phone 81(463)594111
_publ_section_title
;
 Thermodynamic Aspects of Thermal Decomposition and
 Charge-Transfer-Induced Chemiluminescent Decomposition for Bicyclic
 Dioxetanes Bearing a 4-(Benzothiazol-2-yl)-3-hydroxyphenyl Moiety
;
_journal_name_full 'Journal of Organic Chemistry'
_journal_page_first 3678
_journal_page_last 3684
_journal_paper_doi 10.1021/jo100449m
_journal_volume 75
_journal_year 2010
_chemical_formula_moiety 'C20 H19 N O4 S '
_chemical_formula_sum 'C20 H19 N O4 S'
_chemical_formula_weight 369.43
_space_group_IT_number 15
_symmetry_cell_setting monoclinic
_symmetry_Int_Tables_number 15
_symmetry_space_group_name_Hall '-C 2yc'
_symmetry_space_group_name_H-M 'C 1 2/c 1'
_audit_creation_date 2010-02-22
_audit_creation_method 'by CrystalStructure 3.6.0'
_cell_angle_alpha 90
_cell_angle_beta 96.245(6)
_cell_angle_gamma 90
_cell_formula_units_Z 8
_cell_length_a 35.58(5)
_cell_length_b 7.010(5)
_cell_length_c 14.043(10)
_cell_measurement_reflns_used 127
_cell_measurement_temperature 210.1
_cell_measurement_theta_max 27.5
_cell_measurement_theta_min 3.0
_cell_volume 3482(6)
_computing_cell_refinement CrystalClear
_computing_data_collection CrystalClear
_computing_data_reduction CrystalStructure
_computing_publication_material 'CrystalStructure 3.6.0'
_computing_structure_refinement CRYSTALS
_computing_structure_solution SHELXS97
_diffrn_ambient_temperature 210.1
_diffrn_detector_area_resol_mean 14.63
_diffrn_measured_fraction_theta_full 0.9893
_diffrn_measured_fraction_theta_max 0.9893
_diffrn_measurement_device_type 'Rigaku Mercury'
_diffrn_measurement_method \w
_diffrn_radiation_type 'Mo K\a'
_diffrn_radiation_wavelength 0.7107
_diffrn_reflns_av_R_equivalents 0.034
_diffrn_reflns_limit_h_max 38
_diffrn_reflns_limit_h_min -45
_diffrn_reflns_limit_k_max 9
_diffrn_reflns_limit_k_min -8
_diffrn_reflns_limit_l_max 18
_diffrn_reflns_limit_l_min -18
_diffrn_reflns_number 18755
_diffrn_reflns_theta_full 27.48
_diffrn_reflns_theta_max 27.48
_exptl_absorpt_coefficient_mu 0.212
_exptl_absorpt_correction_T_max 0.979
_exptl_absorpt_correction_T_min 0.886
_exptl_absorpt_correction_type multi-scan
_exptl_absorpt_process_details 'Jacobson, R. (1998) Private communication'
_exptl_crystal_colour colorless
_exptl_crystal_density_diffrn 1.409
_exptl_crystal_density_method 'not measured'
_exptl_crystal_description platelet
_exptl_crystal_F_000 1552.00
_exptl_crystal_size_max 0.40
_exptl_crystal_size_mid 0.20
_exptl_crystal_size_min 0.10
_refine_diff_density_max 0.33
_refine_diff_density_min -0.28
_refine_ls_extinction_method none
_refine_ls_goodness_of_fit_ref 1.017
_refine_ls_hydrogen_treatment refall
_refine_ls_number_parameters 279
_refine_ls_number_reflns 3953
_refine_ls_R_factor_gt 0.0520
_refine_ls_shift/su_max 0.0000
_refine_ls_structure_factor_coef Fsqd
_refine_ls_weighting_details 'w = 1/[0.0003Fo^2^ + 1.0000\s(Fo^2^)]/(4Fo^2^)'
_refine_ls_weighting_scheme calc
_refine_ls_wR_factor_ref 0.1420
_reflns_number_gt 2109
_reflns_number_total 3953
_reflns_threshold_expression F^2^>2.0\s(F^2^)
_cod_data_source_file jo100449m_si_001.cif
_cod_data_source_block '___1a'
_cod_original_cell_volume 3481.8(60)
_cod_original_formula_sum 'C20 H19 N O4 S '
_cod_database_code 4025452

loop_
_symmetry_equiv_pos_site_id
_symmetry_equiv_pos_as_xyz
1 +X,+Y,+Z
2 -X,+Y,1/2-Z
3 -X,-Y,-Z
4 +X,-Y,1/2+Z
5 1/2+X,1/2+Y,+Z
6 1/2-X,1/2+Y,1/2-Z
7 1/2-X,1/2-Y,-Z
8 1/2+X,1/2-Y,1/2+Z

loop_
_atom_site_label
_atom_site_type_symbol
_atom_site_fract_x
_atom_site_fract_y
_atom_site_fract_z
_atom_site_U_iso_or_equiv
_atom_site_adp_type
_atom_site_occupancy
_atom_site_symmetry_multiplicity
_atom_site_calc_flag
_atom_site_refinement_flags
_atom_site_disorder_assembly
_atom_site_disorder_group
S(1) S 0.52462(3) 0.3462(2) 0.09096(9) 0.0452(3) Uani 0.80 1 d P . .
S(2) S 0.50678(13) -0.1067(7) 0.1364(3) 0.0498(12) Uani 0.20 1 d P . .
O(1) O 0.32233(5) 0.1817(3) 0.2398(1) 0.0517(6) Uani 1.00 1 d . . .
O(2) O 0.28813(5) 0.2237(3) 0.1704(1) 0.0514(6) Uani 1.00 1 d . . .
O(3) O 0.34315(5) 0.4992(3) 0.26718(13) 0.0493(6) Uani 1.00 1 d . . .
O(4) O 0.43932(6) -0.1198(3) 0.1534(2) 0.0398(6) Uani 0.80 1 d P . .
O(5) O 0.4679(3) 0.5132(12) 0.1410(7) 0.048(3) Uani 0.20 1 d P . .
N(1) N 0.50729(9) 0.0008(5) 0.1262(2) 0.0386(9) Uani 0.80 1 d P . .
N(2) N 0.5182(4) 0.250(2) 0.1065(11) 0.056(5) Uani 0.20 1 d P . .
C(1) C 0.34219(7) 0.3453(4) 0.2045(2) 0.0378(7) Uani 1.00 1 d . . .
C(2) C 0.30879(7) 0.3767(4) 0.1266(2) 0.0376(7) Uani 1.00 1 d . . .
C(3) C 0.29291(7) 0.5708(4) 0.1488(2) 0.0418(8) Uani 1.00 1 d . . .
C(4) C 0.30610(8) 0.5866(5) 0.2556(2) 0.0532(9) Uani 1.00 1 d . . .
C(5) C 0.31169(9) 0.7261(4) 0.0938(2) 0.0623(10) Uani 1.00 1 d . . .
C(6) C 0.24997(8) 0.5791(5) 0.1279(2) 0.0597(10) Uani 1.00 1 d . . .
C(7) C 0.31299(8) 0.3273(4) 0.0239(2) 0.0525(9) Uani 1.00 1 d . . .
C(8) C 0.38151(7) 0.2951(4) 0.1829(2) 0.0366(7) Uani 1.00 1 d . . .
C(9) C 0.39232(7) 0.1084(4) 0.1747(2) 0.0377(7) Uani 1.00 1 d . . .
C(10) C 0.42902(7) 0.0623(4) 0.1555(2) 0.0370(7) Uani 1.00 1 d . . .
C(11) C 0.45457(7) 0.2080(4) 0.1408(2) 0.0365(7) Uani 1.00 1 d . . .
C(12) C 0.44293(8) 0.3986(4) 0.1473(2) 0.0448(8) Uani 1.00 1 d . . .
C(13) C 0.40695(7) 0.4414(4) 0.1691(2) 0.0470(8) Uani 1.00 1 d . . .
C(14) C 0.49313(8) 0.1621(4) 0.1219(2) 0.0409(8) Uani 1.00 1 d . . .
C(15) C 0.54613(8) -0.0073(4) 0.1097(2) 0.0452(8) Uani 1.00 1 d . . .
C(16) C 0.57019(10) -0.1604(5) 0.1153(2) 0.0605(10) Uani 1.00 1 d . . .
C(17) C 0.60649(10) -0.1331(6) 0.0995(2) 0.0691(12) Uani 1.00 1 d . . .
C(18) C 0.61993(8) 0.0421(6) 0.0787(2) 0.0649(11) Uani 1.00 1 d . . .
C(19) C 0.59653(10) 0.2031(5) 0.0730(2) 0.0632(10) Uani 1.00 1 d . . .
C(20) C 0.55863(8) 0.1736(4) 0.0901(2) 0.0448(8) Uani 1.00 1 d . . .
H(1) H 0.3078 0.7168 0.2743 0.064 Uiso 1.00 1 c R . .
H(2) H 0.2892 0.5220 0.2925 0.063 Uiso 1.00 1 c R . .
H(3) H 0.2975 0.7453 0.0333 0.074 Uiso 1.00 1 c R . .
H(4) H 0.3124 0.8412 0.1296 0.074 Uiso 1.00 1 c R . .
H(5) H 0.3367 0.6892 0.0846 0.074 Uiso 1.00 1 c R . .
H(6) H 0.2389 0.5436 0.1839 0.072 Uiso 1.00 1 c R . .
H(7) H 0.2425 0.7053 0.1100 0.072 Uiso 1.00 1 c R . .
H(8) H 0.2418 0.4938 0.0773 0.072 Uiso 1.00 1 c R . .
H(9) H 0.2920 0.3770 -0.0161 0.063 Uiso 1.00 1 c R . .
H(10) H 0.3357 0.3808 0.0058 0.063 Uiso 1.00 1 c R . .
H(11) H 0.3137 0.1925 0.0171 0.063 Uiso 1.00 1 c R . .
H(12) H 0.3746 0.0089 0.1808 0.045 Uiso 1.00 1 c R . .
H(13) H 0.3996 0.5708 0.1749 0.056 Uiso 1.00 1 c R . .
H(14) H 0.5606 -0.2829 0.1288 0.073 Uiso 1.00 1 c R . .
H(15) H 0.6231 -0.2396 0.1032 0.083 Uiso 1.00 1 c R . .
H(16) H 0.6459 0.0549 0.0698 0.078 Uiso 1.00 1 c R . .
H(17) H 0.6055 0.3254 0.0570 0.076 Uiso 1.00 1 c R . .

loop_
_atom_site_aniso_label
_atom_site_aniso_U_11
_atom_site_aniso_U_22
_atom_site_aniso_U_33
_atom_site_aniso_U_12
_atom_site_aniso_U_13
_atom_site_aniso_U_23
S(1) 0.0385(5) 0.0415(6) 0.0559(6) -0.0011(5) 0.0056(4) 0.0097(5)
S(2) 0.046(2) 0.054(3) 0.049(2) 0.007(2) 0.003(2) -0.007(2)
O(1) 0.0399(11) 0.0553(13) 0.0607(13) 0.0023(9) 0.0094(9) 0.0200(10)
O(2) 0.0383(10) 0.0522(12) 0.0633(13) -0.0044(9) 0.0040(9) 0.0101(10)
O(3) 0.0453(11) 0.0575(13) 0.0440(11) 0.0102(10) -0.0003(9) -0.0123(10)
O(4) 0.048(1) 0.0229(11) 0.049(1) 0.0009(10) 0.0057(11) -0.0014(10)
O(5) 0.047(6) 0.022(5) 0.078(7) -0.000(4) 0.025(5) 0.003(5)
N(1) 0.043(2) 0.034(2) 0.038(2) 0.000(2) 0.0022(13) 0.003(2)
N(2) 0.056(10) 0.057(10) 0.055(9) 0.007(9) 0.007(7) 0.002(9)
C(1) 0.039(1) 0.037(1) 0.038(1) 0.0012(12) 0.0092(11) -0.0001(12)
C(2) 0.037(1) 0.035(1) 0.042(1) -0.0033(11) 0.0080(11) -0.0011(12)
C(3) 0.040(2) 0.042(2) 0.043(2) 0.0064(12) 0.0032(12) -0.0027(12)
C(4) 0.045(2) 0.062(2) 0.052(2) 0.014(2) 0.0025(13) -0.017(2)
C(5) 0.063(2) 0.040(2) 0.081(2) 0.004(2) -0.003(2) 0.008(2)
C(6) 0.045(2) 0.071(2) 0.063(2) 0.016(2) 0.003(1) -0.007(2)
C(7) 0.049(2) 0.065(2) 0.043(2) 0.006(2) 0.0043(13) -0.011(2)
C(8) 0.0346(13) 0.038(1) 0.037(1) 0.0000(11) 0.0024(11) 0.0021(11)
C(9) 0.037(1) 0.037(1) 0.039(1) -0.0052(12) 0.0039(11) 0.0014(12)
C(10) 0.042(1) 0.036(1) 0.0319(13) 0.0019(12) 0.0005(11) 0.0002(11)
C(11) 0.0327(13) 0.044(2) 0.0322(13) 0.0017(12) 0.0000(10) 0.0007(11)
C(12) 0.040(2) 0.040(2) 0.054(2) -0.0018(13) 0.0045(13) 0.0009(13)
C(13) 0.043(2) 0.035(2) 0.063(2) 0.0004(13) 0.007(1) 0.0014(13)
C(14) 0.040(2) 0.049(2) 0.033(1) 0.001(1) -0.0009(11) -0.0013(12)
C(15) 0.045(2) 0.059(2) 0.032(1) -0.001(1) 0.0053(12) -0.0056(13)
C(16) 0.077(2) 0.055(2) 0.049(2) 0.005(2) 0.006(2) -0.006(2)
C(17) 0.071(2) 0.085(3) 0.051(2) 0.027(2) 0.003(2) -0.009(2)
C(18) 0.036(2) 0.114(3) 0.045(2) 0.001(2) 0.0060(13) -0.010(2)
C(19) 0.074(2) 0.071(2) 0.044(2) -0.024(2) 0.001(2) 0.005(2)
C(20) 0.047(2) 0.052(2) 0.034(1) 0.007(1) -0.0004(12) -0.0018(13)

loop_
_atom_type_symbol
_atom_type_description
_atom_type_scat_dispersion_real
_atom_type_scat_dispersion_imag
_atom_type_scat_source
C C 0.003 0.002
;
International Tables for Crystallography
(1992, Vol. C, Tables 4.2.6.8 and 6.1.1.4)
;
H H 0.000 0.000
;
International Tables for Crystallography
(1992, Vol. C, Table 6.1.1.4)
;
N N 0.006 0.003
;
International Tables for Crystallography
(1992, Vol. C, Tables 4.2.6.8 and 6.1.1.4)
;
O O 0.011 0.006
;
International Tables for Crystallography
(1992, Vol. C, Tables 4.2.6.8 and 6.1.1.4)
;
S S 0.125 0.123
;
International Tables for Crystallography
(1992, Vol. C, Tables 4.2.6.8 and 6.1.1.4)
;

loop_
_geom_angle_atom_site_label_1
_geom_angle_atom_site_label_2
_geom_angle_atom_site_label_3
_geom_angle
_geom_angle_publ_flag
_geom_angle_site_symmetry_1
_geom_angle_site_symmetry_2
_geom_angle_site_symmetry_3
S(1) N(2) C(14) 144(1) ? . . .
C(14) S(1) N(2) 21(1) ? . . .
S(1) N(2) C(20) 87(1) ? . . .
C(20) S(1) N(2) 66(1) ? . . .
S(1) C(14) S(2) 124.4(2) ? . . .
S(1) C(14) N(1) 114.1(2) ? . . .
S(1) C(14) N(2) 14.0(8) ? . . .
S(1) C(14) C(11) 120.6(2) ? . . .
C(20) S(1) C(14) 87.4(1) ? . . .
S(1) C(20) N(2) 26.1(6) ? . . .
S(1) C(20) C(15) 113.8(2) ? . . .
S(1) C(20) C(19) 126.0(2) ? . . .
S(2) N(1) C(14) 152.7(5) ? . . .
C(14) S(2) N(1) 16.9(3) ? . . .
S(2) N(1) C(15) 92.0(5) ? . . .
C(15) S(2) N(1) 60.2(4) ? . . .
S(2) C(14) N(1) 10.4(2) ? . . .
S(2) C(14) N(2) 110.7(9) ? . . .
S(2) C(14) C(11) 115.0(2) ? . . .
C(15) S(2) C(14) 77.0(2) ? . . .
S(2) C(15) N(1) 27.8(2) ? . . .
S(2) C(15) C(20) 137.3(3) ? . . .
S(2) C(15) C(16) 101.4(3) ? . . .
C(1) O(1) O(2) 90.8(2) ? . . .
O(1) O(2) C(2) 90.4(2) ? . . .
O(1) C(1) O(3) 111.9(2) ? . . .
O(1) C(1) C(2) 89.4(2) ? . . .
O(1) C(1) C(8) 112.3(2) ? . . .
O(2) C(2) C(1) 88.9(2) ? . . .
O(2) C(2) C(3) 110.7(2) ? . . .
O(2) C(2) C(7) 109.8(2) ? . . .
O(3) C(1) C(2) 107.6(2) ? . . .
C(4) O(3) C(1) 107.3(2) ? . . .
O(3) C(1) C(8) 110.5(2) ? . . .
O(3) C(4) C(3) 105.0(2) ? . . .
O(4) C(10) C(11) 120.9(2) ? . . .
O(4) C(10) C(9) 119.4(2) ? . . .
O(5) C(12) C(11) 113.8(5) ? . . .
O(5) C(12) C(13) 125.3(5) ? . . .
N(1) C(14) N(2) 100.5(9) ? . . .
N(1) C(14) C(11) 125.3(3) ? . . .
C(15) N(1) C(14) 115.2(3) ? . . .
N(1) C(15) C(20) 109.5(3) ? . . .
N(1) C(15) C(16) 129.2(3) ? . . .
N(2) C(14) C(11) 134.1(9) ? . . .
C(20) N(2) C(14) 126(1) ? . . .
N(2) C(20) C(15) 87.8(6) ? . . .
N(2) C(20) C(19) 151.8(7) ? . . .
C(1) C(2) C(3) 105.0(2) ? . . .
C(1) C(2) C(7) 119.8(2) ? . . .
C(8) C(1) C(2) 123.6(2) ? . . .
C(1) C(8) C(9) 121.0(2) ? . . .
C(1) C(8) C(13) 119.1(2) ? . . .
C(2) C(3) C(4) 100.6(2) ? . . .
C(7) C(2) C(3) 118.7(2) ? . . .
C(2) C(3) C(6) 112.5(2) ? . . .
C(2) C(3) C(5) 110.0(2) ? . . .
C(6) C(3) C(4) 112.4(2) ? . . .
C(5) C(3) C(4) 109.9(2) ? . . .
C(6) C(3) C(5) 111.1(2) ? . . .
C(8) C(9) C(10) 120.8(2) ? . . .
C(13) C(8) C(9) 119.8(2) ? . . .
C(8) C(13) C(12) 120.1(3) ? . . .
C(9) C(10) C(11) 119.7(2) ? . . .
C(10) C(11) C(12) 119.0(2) ? . . .
C(10) C(11) C(14) 120.3(2) ? . . .
C(14) C(11) C(12) 120.7(2) ? . . .
C(11) C(12) C(13) 120.5(3) ? . . .
C(20) C(15) C(16) 121.2(3) ? . . .
C(15) C(16) C(17) 118.9(3) ? . . .
C(15) C(20) C(19) 120.2(3) ? . . .
C(16) C(17) C(18) 121.9(3) ? . . .
C(17) C(18) C(19) 121.3(3) ? . . .
C(18) C(19) C(20) 116.5(3) ? . . .
O(3) C(4) H(2) 111.1407 ? . . .
O(3) C(4) H(1) 110.2268 ? . . .
C(2) C(7) H(11) 109.3231 ? . . .
C(2) C(7) H(9) 109.1317 ? . . .
C(2) C(7) H(10) 109.9624 ? . . .
C(3) C(4) H(2) 110.8477 ? . . .
C(3) C(4) H(1) 110.1196 ? . . .
C(3) C(5) H(4) 108.9260 ? . . .
C(3) C(5) H(5) 110.0297 ? . . .
C(3) C(5) H(3) 109.4537 ? . . .
C(3) C(6) H(6) 109.2179 ? . . .
C(3) C(6) H(8) 109.7508 ? . . .
C(3) C(6) H(7) 109.4273 ? . . .
H(2) C(4) H(1) 109.4586 ? . . .
H(4) C(5) H(3) 109.4715 ? . . .
H(5) C(5) H(3) 109.4777 ? . . .
H(5) C(5) H(4) 109.4669 ? . . .
H(8) C(6) H(6) 109.4753 ? . . .
H(7) C(6) H(6) 109.4801 ? . . .
H(8) C(6) H(7) 109.4756 ? . . .
H(11) C(7) H(9) 109.4791 ? . . .
H(10) C(7) H(9) 109.4604 ? . . .
H(11) C(7) H(10) 109.4695 ? . . .
C(8) C(9) H(12) 119.8328 ? . . .
C(8) C(13) H(13) 120.1172 ? . . .
H(12) C(9) C(10) 119.3314 ? . . .
C(12) C(13) H(13) 119.7554 ? . . .
C(15) C(16) H(14) 118.9572 ? . . .
H(14) C(16) C(17) 122.1219 ? . . .
C(16) C(17) H(15) 118.7045 ? . . .
H(15) C(17) C(18) 119.3572 ? . . .
C(17) C(18) H(16) 118.8905 ? . . .
C(18) C(19) H(17) 121.9085 ? . . .
H(16) C(18) C(19) 119.8103 ? . . .
H(17) C(19) C(20) 121.5853 ? . . .

loop_
_geom_bond_atom_site_label_1
_geom_bond_atom_site_label_2
_geom_bond_distance
_geom_bond_publ_flag
_geom_bond_site_symmetry_1
_geom_bond_site_symmetry_2
S(1) N(2) 0.75(2) ? . .
S(1) C(14) 1.793(3) ? . .
S(1) C(20) 1.712(3) ? . .
S(2) N(1) 0.768(6) ? . .
S(2) C(14) 1.951(6) ? . .
S(2) C(15) 1.644(6) ? . .
O(1) O(2) 1.503(2) ? . .
O(1) C(1) 1.462(3) ? . .
O(2) C(2) 1.472(3) ? . .
O(3) C(1) 1.391(3) ? . .
O(3) C(4) 1.447(3) ? . .
O(4) C(10) 1.329(3) ? . .
O(5) C(12) 1.208(9) ? . .
N(1) S(2) 0.768(6) ? . .
N(1) C(14) 1.237(4) ? . .
N(1) C(15) 1.427(4) ? . .
N(2) C(14) 1.12(2) ? . .
N(2) C(20) 1.57(2) ? . .
C(1) C(2) 1.540(3) ? . .
C(1) C(8) 1.505(4) ? . .
C(2) C(3) 1.519(4) ? . .
C(2) C(7) 1.507(4) ? . .
C(3) C(4) 1.527(4) ? . .
C(3) C(5) 1.530(4) ? . .
C(3) C(6) 1.525(4) ? . .
C(6) C(3) 1.525(4) ? . .
C(8) C(9) 1.372(4) ? . .
C(8) C(13) 1.395(4) ? . .
C(9) C(10) 1.400(4) ? . .
C(10) C(11) 1.398(4) ? . .
C(11) C(12) 1.404(4) ? . .
C(11) C(14) 1.461(4) ? . .
C(12) C(13) 1.381(4) ? . .
C(14) N(1) 1.237(4) ? . .
C(15) N(1) 1.427(4) ? . .
C(15) C(16) 1.369(5) ? . .
C(15) C(20) 1.382(4) ? . .
C(16) C(17) 1.348(5) ? . .
C(17) C(18) 1.361(6) ? . .
C(18) C(19) 1.399(5) ? . .
C(19) C(20) 1.411(5) ? . .
C(4) H(1) 0.9500 ? . .
C(4) H(2) 0.9500 ? . .
C(5) H(3) 0.9500 ? . .
C(5) H(4) 0.9501 ? . .
C(5) H(5) 0.9498 ? . .
C(6) H(6) 0.9500 ? . .
C(6) H(7) 0.9500 ? . .
C(6) H(8) 0.9501 ? . .
C(7) H(9) 0.9499 ? . .
C(7) H(10) 0.9501 ? . .
C(7) H(11) 0.9501 ? . .
C(9) H(12) 0.9499 ? . .
C(13) H(13) 0.9500 ? . .
C(16) H(14) 0.9501 ? . .
C(17) H(15) 0.9500 ? . .
C(18) H(16) 0.9500 ? . .
C(19) H(17) 0.9500 ? . .
H(6) C(6) 0.9500 ? . .
H(7) C(6) 0.9500 ? . .
H(8) C(6) 0.9501 ? . .

loop_
_geom_torsion_atom_site_label_1
_geom_torsion_atom_site_label_2
_geom_torsion_atom_site_label_3
_geom_torsion_atom_site_label_4
_geom_torsion
_geom_torsion_publ_flag
_geom_torsion_site_symmetry_1
_geom_torsion_site_symmetry_2
_geom_torsion_site_symmetry_3
_geom_torsion_site_symmetry_4
C(14) S(1) N(2) C(20) 167(3) ? . . . .
C(20) S(1) N(2) C(14) -167(3) ? . . . .
N(2) S(1) C(14) S(2) -12.7(4) ? . . . .
N(2) S(1) C(14) N(1) -13.6(4) ? . . . .
N(2) S(1) C(14) C(11) 165.6(5) ? . . . .
C(20) S(1) C(14) S(2) -1.3(2) ? . . . .
C(20) S(1) C(14) N(1) -2.2(2) ? . . . .
C(20) S(1) C(14) N(2) 11(3) ? . . . .
C(20) S(1) C(14) C(11) 177.1(2) ? . . . .
N(2) S(1) C(20) C(15) 5.8(2) ? . . . .
N(2) S(1) C(20) C(19) -173.4(3) ? . . . .
C(14) S(1) C(20) N(2) -4(1) ? . . . .
C(14) S(1) C(20) C(15) 1.3(2) ? . . . .
C(14) S(1) C(20) C(19) -177.9(2) ? . . . .
C(14) S(2) N(1) C(15) 174(1) ? . . . .
C(15) S(2) N(1) C(14) -174(1) ? . . . .
N(1) S(2) C(14) S(1) -4(1) ? . . . .
N(1) S(2) C(14) N(2) -7(1) ? . . . .
N(1) S(2) C(14) C(11) 177(1) ? . . . .
C(15) S(2) C(14) S(1) 0.7(3) ? . . . .
C(15) S(2) C(14) N(1) 5(1) ? . . . .
C(15) S(2) C(14) N(2) -2.6(9) ? . . . .
C(15) S(2) C(14) C(11) -177.7(3) ? . . . .
N(1) S(2) C(15) C(16) 178.8(5) ? . . . .
N(1) S(2) C(15) C(20) 2.3(7) ? . . . .
C(14) S(2) C(15) N(1) -1.7(4) ? . . . .
C(14) S(2) C(15) C(16) 177.0(2) ? . . . .
C(14) S(2) C(15) C(20) 0.5(4) ? . . . .
C(1) O(1) O(2) C(2) 5.5(2) ? . . . .
O(2) O(1) C(1) O(3) 103.5(2) ? . . . .
O(2) O(1) C(1) C(2) -5.3(2) ? . . . .
O(2) O(1) C(1) C(8) -131.7(2) ? . . . .
O(1) O(2) C(2) C(1) -5.3(2) ? . . . .
O(1) O(2) C(2) C(3) -110.9(2) ? . . . .
O(1) O(2) C(2) C(7) 116.2(2) ? . . . .
C(4) O(3) C(1) O(1) -76.3(2) ? . . . .
C(4) O(3) C(1) C(2) 20.3(2) ? . . . .
C(4) O(3) C(1) C(8) 157.8(2) ? . . . .
C(1) O(3) C(4) C(3) -36.7(3) ? . . . .
S(2) N(1) C(14) S(1) 175.9(9) ? . . . .
S(2) N(1) C(14) N(2) 172(1) ? . . . .
S(2) N(1) C(14) C(11) -3(1) ? . . . .
C(15) N(1) C(14) S(1) 2.4(4) ? . . . .
C(15) N(1) C(14) S(2) -173(1) ? . . . .
C(15) N(1) C(14) N(2) -0.9(9) ? . . . .
C(15) N(1) C(14) C(11) -176.8(3) ? . . . .
S(2) N(1) C(15) C(16) -1.5(5) ? . . . .
S(2) N(1) C(15) C(20) -178.4(4) ? . . . .
C(14) N(1) C(15) S(2) 177.0(6) ? . . . .
C(14) N(1) C(15) C(16) 175.5(3) ? . . . .
C(14) N(1) C(15) C(20) -1.3(4) ? . . . .
S(1) N(2) C(14) S(2) 168(3) ? . . . .
S(1) N(2) C(14) N(1) 167(3) ? . . . .
S(1) N(2) C(14) C(11) -17(4) ? . . . .
C(20) N(2) C(14) S(1) -164(4) ? . . . .
C(20) N(2) C(14) S(2) 4(1) ? . . . .
C(20) N(2) C(14) N(1) 3(1) ? . . . .
C(20) N(2) C(14) C(11) 178.4(9) ? . . . .
S(1) N(2) C(20) C(15) -174(1) ? . . . .
S(1) N(2) C(20) C(19) 11(2) ? . . . .
C(14) N(2) C(20) S(1) 171(2) ? . . . .
C(14) N(2) C(20) C(15) -3(1) ? . . . .
C(14) N(2) C(20) C(19) -177(1) ? . . . .
O(1) C(1) C(2) O(2) 5.4(2) ? . . . .
O(1) C(1) C(2) C(3) 116.6(2) ? . . . .
O(1) C(1) C(2) C(7) -106.9(3) ? . . . .
O(3) C(1) C(2) O(2) -107.4(2) ? . . . .
O(3) C(1) C(2) C(3) 3.7(3) ? . . . .
O(3) C(1) C(2) C(7) 140.3(3) ? . . . .
C(8) C(1) C(2) O(2) 122.0(2) ? . . . .
C(8) C(1) C(2) C(3) -126.9(2) ? . . . .
C(8) C(1) C(2) C(7) 9.7(4) ? . . . .
O(1) C(1) C(8) C(9) 15.4(3) ? . . . .
O(1) C(1) C(8) C(13) -165.9(2) ? . . . .
O(3) C(1) C(8) C(9) 141.1(2) ? . . . .
O(3) C(1) C(8) C(13) -40.3(3) ? . . . .
C(2) C(1) C(8) C(9) -89.5(3) ? . . . .
C(2) C(1) C(8) C(13) 89.2(3) ? . . . .
O(2) C(2) C(3) C(4) 70.4(2) ? . . . .
O(2) C(2) C(3) C(5) -173.8(2) ? . . . .
O(2) C(2) C(3) C(6) -49.4(3) ? . . . .
C(1) C(2) C(3) C(4) -24.3(3) ? . . . .
C(1) C(2) C(3) C(5) 91.6(2) ? . . . .
C(1) C(2) C(3) C(6) -144.0(2) ? . . . .
C(7) C(2) C(3) C(4) -161.4(2) ? . . . .
C(7) C(2) C(3) C(5) -45.5(3) ? . . . .
C(7) C(2) C(3) C(6) 78.9(3) ? . . . .
C(2) C(3) C(4) O(3) 36.9(3) ? . . . .
C(5) C(3) C(4) O(3) -79.0(3) ? . . . .
C(6) C(3) C(4) O(3) 156.8(2) ? . . . .
C(1) C(8) C(9) C(10) -179.4(2) ? . . . .
C(13) C(8) C(9) C(10) 2.0(4) ? . . . .
C(1) C(8) C(13) C(12) -178.7(2) ? . . . .
C(9) C(8) C(13) C(12) -0.0(3) ? . . . .
C(8) C(9) C(10) O(4) 176.1(2) ? . . . .
C(8) C(9) C(10) C(11) -2.5(4) ? . . . .
O(4) C(10) C(11) C(12) -177.6(2) ? . . . .
O(4) C(10) C(11) C(14) 0.6(4) ? . . . .
C(9) C(10) C(11) C(12) 1.0(3) ? . . . .
C(9) C(10) C(11) C(14) 179.2(2) ? . . . .
C(10) C(11) C(12) O(5) 174.4(5) ? . . . .
C(10) C(11) C(12) C(13) 0.9(4) ? . . . .
C(14) C(11) C(12) O(5) -3.8(6) ? . . . .
C(14) C(11) C(12) C(13) -177.3(2) ? . . . .
C(10) C(11) C(14) S(1) 173.6(2) ? . . . .
C(10) C(11) C(14) S(2) -7.9(3) ? . . . .
C(10) C(11) C(14) N(1) -7.2(4) ? . . . .
C(10) C(11) C(14) N(2) 178(1) ? . . . .
C(12) C(11) C(14) S(1) -8.2(3) ? . . . .
C(12) C(11) C(14) S(2) 170.3(2) ? . . . .
C(12) C(11) C(14) N(1) 170.9(3) ? . . . .
C(12) C(11) C(14) N(2) -3(1) ? . . . .
O(5) C(12) C(13) C(8) -174.2(3) ? . . . .
C(11) C(12) C(13) C(8) -1.4(4) ? . . . .
S(2) C(15) C(16) C(17) -178.6(3) ? . . . .
N(1) C(15) C(16) C(17) -177.8(3) ? . . . .
C(20) C(15) C(16) C(17) -1.3(4) ? . . . .
S(2) C(15) C(20) S(1) -1.5(4) ? . . . .
S(2) C(15) C(20) N(2) 1.0(6) ? . . . .
S(2) C(15) C(20) C(19) 177.7(3) ? . . . .
N(1) C(15) C(20) S(1) -0.4(3) ? . . . .
N(1) C(15) C(20) N(2) 2.1(6) ? . . . .
N(1) C(15) C(20) C(19) 178.8(2) ? . . . .
C(16) C(15) C(20) S(1) -177.5(2) ? . . . .
C(16) C(15) C(20) N(2) -175.0(6) ? . . . .
C(16) C(15) C(20) C(19) 1.7(4) ? . . . .
C(15) C(16) C(17) C(18) 0.4(5) ? . . . .
C(16) C(17) C(18) C(19) 0.1(4) ? . . . .
C(17) C(18) C(19) C(20) 0.2(4) ? . . . .
C(18) C(19) C(20) S(1) 178.0(2) ? . . . .
C(18) C(19) C(20) N(2) 171(1) ? . . . .
C(18) C(19) C(20) C(15) -1.1(4) ? . . . .
